data_1573345
_journal_coeditor_code YZ2060
_journal_paper_doi 10.1107/S2056989024010788
_chemical_formula_iupac '[Au (C11 H25 P1 S1)2] I3, 2I2'
_chemical_formula_moiety 'C22 H50 Au P2 S2 +, I3 -, 2(I2)'
_chemical_formula_sum 'C22 H50 Au I7 P2 S2'
_chemical_formula_weight 1525.94
_chemical_name_systematic
;
Bis(di-<i>tert</i>-butylisopropylphosphine sulfide-\k<i>S</i>)gold(I)
triiodide bis(iodine)
;
_space_group_crystal_system orthorhombic
_space_group_IT_number 56
_space_group_name_Hall '-P 2ab 2ac'
_space_group_name_H-M_alt 'P c c n'
_atom_sites_solution_hydrogens geom
_atom_sites_solution_primary direct
_atom_sites_solution_secondary difmap
_audit_creation_method SHELXL-2019/3
_cell_angle_alpha 90
_cell_angle_beta 90
_cell_angle_gamma 90
_cell_formula_units_Z 4
_cell_length_a 15.0435(3)
_cell_length_b 15.2629(3)
_cell_length_c 17.7574(3)
_cell_measurement_reflns_used 25916
_cell_measurement_temperature 100(2)
_cell_measurement_theta_max 30.8863
_cell_measurement_theta_min 2.2156
_cell_volume 4077.23(13)
_computing_cell_refinement
;
CrysAlisPro, Version 1.171.35.19 (Rigaku OD, 2015)
;
_computing_data_collection
;
CrysAlisPro, Version 1.171.35.19 (Rigaku OD, 2015)
;
_computing_data_reduction
;
CrysAlisPro, Version 1.171.35.19 (Rigaku OD, 2015)
;
_computing_molecular_graphics
;
Bruker XP, Version 5.1 (Bruker, 1998)
;
_computing_publication_material
;
<i>SHELXL2019/3</i> (Sheldrick, 2015)
;
_computing_structure_refinement
;
<i>SHELXL2019/3</i> (Sheldrick, 2015)
;
_computing_structure_solution
;
SHELXS-97 (Sheldrick, 2008)
;
_diffrn_ambient_temperature 100(2)
_diffrn_detector_area_resol_mean 16.1419
_diffrn_measured_fraction_theta_full 0.999
_diffrn_measured_fraction_theta_max 0.998
_diffrn_measurement_device_type 'Oxford Diffraction Xcalibur, Eos'
_diffrn_measurement_method \w-scan
_diffrn_radiation_monochromator graphite
_diffrn_radiation_source 'fine-focus sealed tube'
_diffrn_radiation_type MoK\a
_diffrn_radiation_wavelength 0.71073
_diffrn_reflns_av_R_equivalents 0.0525
_diffrn_reflns_av_unetI/netI 0.0204
_diffrn_reflns_limit_h_max 21
_diffrn_reflns_limit_h_min -20
_diffrn_reflns_limit_k_max 21
_diffrn_reflns_limit_k_min -21
_diffrn_reflns_limit_l_max 25
_diffrn_reflns_limit_l_min -25
_diffrn_reflns_number 112897
_diffrn_reflns_theta_full 30.000
_diffrn_reflns_theta_max 30.033
_diffrn_reflns_theta_min 2.220
_exptl_absorpt_coefficient_mu 9.102
_exptl_absorpt_correction_T_max 0.7719
_exptl_absorpt_correction_T_min 0.2633
_exptl_absorpt_correction_type multi-scan
_exptl_absorpt_process_details
;
(CrysAlisPro; Rigaku OD, 2015)
;
_exptl_crystal_colour red
_exptl_crystal_density_diffrn 2.486
_exptl_crystal_density_method 'not measured'
_exptl_crystal_description plate
_exptl_crystal_F_000 2776
_exptl_crystal_size_max 0.2
_exptl_crystal_size_mid 0.08
_exptl_crystal_size_min 0.03
_refine_diff_density_max 0.952
_refine_diff_density_min -1.391
_refine_ls_extinction_coef 0.000131(6)
_refine_ls_extinction_expression Fc^*^=kFc[1+0.001xFc^2^\l^3^/sin(2\q)]^-1/4^
_refine_ls_extinction_method
;
<i>SHELXL2019/3</i> (Sheldrick, 2015)
;
_refine_ls_goodness_of_fit_ref 1.109
_refine_ls_hydrogen_treatment constr
_refine_ls_matrix_type full
_refine_ls_number_parameters 164
_refine_ls_number_reflns 5958
_refine_ls_number_restraints 0
_refine_ls_restrained_S_all 1.109
_refine_ls_R_factor_all 0.0289
_refine_ls_R_factor_gt 0.0205
_refine_ls_shift/su_max 0.002
_refine_ls_shift/su_mean 0.000
_refine_ls_structure_factor_coef Fsqd
_refine_ls_weighting_details 'w=1/[\s^2^(Fo^2^)+(0.0083P)^2^+4.2635P] where P=(Fo^2^+2Fc^2^)/3'
_refine_ls_weighting_scheme calc
_refine_ls_wR_factor_gt 0.0326
_refine_ls_wR_factor_ref 0.0343
_reflns_number_gt 5144
_reflns_number_total 5958
_reflns_threshold_expression 'I > 2\s(I)'
_cod_data_source_file yz2060.cif
_cod_data_source_block 4
_cod_original_cell_volume 4077.24(13)
_cod_database_code 1573345
_shelx_space_group_comment
;
The symmetry employed for this shelxl refinement is uniquely defined
by the following loop, which should always be used as a source of
symmetry information in preference to the above space-group names.
They are only intended as comments.
;
_shelx_estimated_absorpt_t_min 0.263
_shelx_estimated_absorpt_t_max 0.772

loop_
_space_group_symop_operation_xyz
'x, y, z'
'-x+1/2, -y+1/2, z'
'-x, y+1/2, -z+1/2'
'x+1/2, -y, -z+1/2'
'-x, -y, -z'
'x-1/2, y-1/2, -z'
'x, -y-1/2, z-1/2'
'-x-1/2, y, z-1/2'

loop_
_atom_site_type_symbol
_atom_site_label
_atom_site_fract_x
_atom_site_fract_y
_atom_site_fract_z
_atom_site_U_iso_or_equiv
_atom_site_adp_type
_atom_site_calc_flag
_atom_site_occupancy
_atom_site_disorder_assembly
_atom_site_disorder_group
Au Au1 0.750000 0.250000 0.15374(2) 0.01526(3) Uani d 1 . .
P P1 0.52206(4) 0.26998(4) 0.12378(3) 0.01213(12) Uani d 1 . .
S S1 0.62991(4) 0.34121(4) 0.15778(4) 0.01652(13) Uani d 1 . .
C C1 0.50319(17) 0.17284(17) 0.18685(14) 0.0174(5) Uani d 1 . .
C C2 0.42991(17) 0.35226(18) 0.12664(16) 0.0215(6) Uani d 1 . .
C C3 0.54510(17) 0.22913(17) 0.02766(14) 0.0177(5) Uani d 1 . .
H H3 0.601348 0.194643 0.032316 0.021 Uiso calc 1 . .
C C11 0.40722(18) 0.13816(19) 0.18186(16) 0.0240(6) Uani d 1 . .
H H11A 0.401860 0.084454 0.211760 0.036 Uiso calc 1 . .
H H11B 0.392583 0.125481 0.129197 0.036 Uiso calc 1 . .
H H11C 0.366141 0.182486 0.201443 0.036 Uiso calc 1 . .
C C12 0.5237(2) 0.1960(2) 0.26893(15) 0.0281(7) Uani d 1 . .
H H12A 0.485685 0.244695 0.284941 0.042 Uiso calc 1 . .
H H12B 0.586257 0.213254 0.273436 0.042 Uiso calc 1 . .
H H12C 0.512393 0.144926 0.300951 0.042 Uiso calc 1 . .
C C13 0.56738(19) 0.09862(18) 0.16356(16) 0.0234(6) Uani d 1 . .
H H13A 0.628659 0.120345 0.164908 0.035 Uiso calc 1 . .
H H13B 0.552993 0.079065 0.112429 0.035 Uiso calc 1 . .
H H13C 0.561196 0.049369 0.198581 0.035 Uiso calc 1 . .
C C21 0.46094(19) 0.43973(19) 0.09287(18) 0.0292(7) Uani d 1 . .
H H21A 0.412048 0.482113 0.094614 0.044 Uiso calc 1 . .
H H21B 0.479192 0.430679 0.040467 0.044 Uiso calc 1 . .
H H21C 0.511367 0.462191 0.121986 0.044 Uiso calc 1 . .
C C22 0.34980(19) 0.3190(2) 0.0810(2) 0.0360(8) Uani d 1 . .
H H22A 0.335341 0.259095 0.096461 0.054 Uiso calc 1 . .
H H22B 0.364506 0.319708 0.027198 0.054 Uiso calc 1 . .
H H22C 0.298520 0.357188 0.090120 0.054 Uiso calc 1 . .
C C23 0.4025(2) 0.3707(2) 0.20844(18) 0.0347(8) Uani d 1 . .
H H23A 0.454940 0.387966 0.237631 0.052 Uiso calc 1 . .
H H23B 0.376399 0.317743 0.230446 0.052 Uiso calc 1 . .
H H23C 0.358667 0.418198 0.209440 0.052 Uiso calc 1 . .
C C31 0.5667(2) 0.3027(2) -0.02837(16) 0.0321(7) Uani d 1 . .
H H31A 0.595565 0.277747 -0.072941 0.048 Uiso calc 1 . .
H H31B 0.606628 0.345132 -0.004533 0.048 Uiso calc 1 . .
H H31C 0.511561 0.332131 -0.043403 0.048 Uiso calc 1 . .
C C32 0.47744(19) 0.1653(2) -0.00743(15) 0.0268(7) Uani d 1 . .
H H32A 0.421008 0.195852 -0.015865 0.040 Uiso calc 1 . .
H H32B 0.467828 0.115863 0.026819 0.040 Uiso calc 1 . .
H H32C 0.500442 0.143610 -0.055581 0.040 Uiso calc 1 . .
I I1 0.750000 0.750000 0.62866(2) 0.01579(5) Uani d 1 . .
I I2 0.77863(2) 0.56080(2) 0.63226(2) 0.02354(4) Uani d 1 . .
I I3 0.71724(2) 0.46647(2) 0.47548(2) 0.02059(4) Uani d 1 . .
I I4 0.68484(2) 0.39241(2) 0.33699(2) 0.03232(5) Uani d 1 . .

loop_
_atom_site_aniso_label
_atom_site_aniso_U_11
_atom_site_aniso_U_22
_atom_site_aniso_U_33
_atom_site_aniso_U_12
_atom_site_aniso_U_13
_atom_site_aniso_U_23
Au1 0.01159(6) 0.01993(7) 0.01425(7) -0.00277(6) 0.000 0.000
P1 0.0117(3) 0.0120(3) 0.0126(3) -0.0012(2) 0.0003(2) 0.0004(2)
S1 0.0141(3) 0.0157(3) 0.0197(3) -0.0036(2) -0.0016(2) -0.0028(3)
C1 0.0226(13) 0.0140(13) 0.0154(12) -0.0050(10) 0.0018(10) 0.0024(10)
C2 0.0140(12) 0.0152(14) 0.0354(16) 0.0011(10) 0.0010(11) 0.0025(12)
C3 0.0204(13) 0.0181(14) 0.0147(12) -0.0035(10) 0.0009(10) -0.0025(10)
C11 0.0275(15) 0.0192(15) 0.0253(14) -0.0075(12) 0.0058(11) 0.0015(12)
C12 0.0463(18) 0.0230(16) 0.0150(13) -0.0090(14) -0.0007(12) 0.0045(11)
C13 0.0272(15) 0.0144(14) 0.0286(15) -0.0010(11) -0.0019(12) 0.0048(11)
C21 0.0229(15) 0.0171(15) 0.0477(19) 0.0013(12) -0.0015(13) 0.0085(14)
C22 0.0168(14) 0.0230(17) 0.068(2) 0.0005(12) -0.0104(14) 0.0018(16)
C23 0.0338(17) 0.0247(17) 0.0457(19) 0.0022(14) 0.0198(15) -0.0070(14)
C31 0.0461(19) 0.0333(18) 0.0170(14) -0.0106(15) 0.0044(13) 0.0017(13)
C32 0.0290(15) 0.0313(17) 0.0201(14) -0.0068(13) -0.0038(12) -0.0050(12)
I1 0.01799(11) 0.01698(12) 0.01240(10) -0.00082(9) 0.000 0.000
I2 0.03629(10) 0.01414(9) 0.02018(9) 0.00234(8) -0.00729(7) -0.00293(7)
I3 0.02308(9) 0.01690(9) 0.02180(9) 0.00011(7) 0.00347(7) 0.00215(7)
I4 0.05127(13) 0.02262(10) 0.02306(9) -0.00318(9) 0.00405(9) -0.00407(8)

loop_
_atom_type_symbol
_atom_type_description
_atom_type_scat_dispersion_real
_atom_type_scat_dispersion_imag
_atom_type_scat_source
C C 0.0033 0.0016 'International Tables Vol C Tables 4.2.6.8 and 6.1.1.4'
H H 0.0000 0.0000 'International Tables Vol C Tables 4.2.6.8 and 6.1.1.4'
P P 0.1023 0.0942 'International Tables Vol C Tables 4.2.6.8 and 6.1.1.4'
S S 0.1246 0.1234 'International Tables Vol C Tables 4.2.6.8 and 6.1.1.4'
I I -0.4742 1.8119 'International Tables Vol C Tables 4.2.6.8 and 6.1.1.4'
Au Au -2.0133 8.8022 'International Tables Vol C Tables 4.2.6.8 and 6.1.1.4'

loop_
_geom_angle_atom_site_label_1
_geom_angle_atom_site_label_2
_geom_angle_atom_site_label_3
_geom_angle_site_symmetry_1
_geom_angle_site_symmetry_3
_geom_angle
_geom_angle_publ_flag
S1 Au1 S1 . 2_655 176.40(3) y
C3 P1 C2 . . 112.96(13) ?
C3 P1 C1 . . 108.19(12) ?
C2 P1 C1 . . 113.66(12) ?
C3 P1 S1 . . 107.64(9) ?
C2 P1 S1 . . 102.89(9) ?
C1 P1 S1 . . 111.31(9) ?
P1 S1 Au1 . . 107.14(3) y
C12 C1 C11 . . 108.9(2) ?
C12 C1 C13 . . 107.3(2) ?
C11 C1 C13 . . 108.6(2) ?
C12 C1 P1 . . 110.76(18) ?
C11 C1 P1 . . 112.23(18) ?
C13 C1 P1 . . 108.94(17) ?
C23 C2 C21 . . 106.9(2) ?
C23 C2 C22 . . 110.4(2) ?
C21 C2 C22 . . 108.6(2) ?
C23 C2 P1 . . 110.3(2) ?
C21 C2 P1 . . 110.34(18) ?
C22 C2 P1 . . 110.2(2) ?
C31 C3 C32 . . 109.9(2) ?
C31 C3 P1 . . 113.03(19) ?
C32 C3 P1 . . 117.56(18) ?
C31 C3 H3 . . 105.1 ?
C32 C3 H3 . . 105.1 ?
P1 C3 H3 . . 105.1 ?
C1 C11 H11A . . 109.5 ?
C1 C11 H11B . . 109.5 ?
H11A C11 H11B . . 109.5 ?
C1 C11 H11C . . 109.5 ?
H11A C11 H11C . . 109.5 ?
H11B C11 H11C . . 109.5 ?
C1 C12 H12A . . 109.5 ?
C1 C12 H12B . . 109.5 ?
H12A C12 H12B . . 109.5 ?
C1 C12 H12C . . 109.5 ?
H12A C12 H12C . . 109.5 ?
H12B C12 H12C . . 109.5 ?
C1 C13 H13A . . 109.5 ?
C1 C13 H13B . . 109.5 ?
H13A C13 H13B . . 109.5 ?
C1 C13 H13C . . 109.5 ?
H13A C13 H13C . . 109.5 ?
H13B C13 H13C . . 109.5 ?
C2 C21 H21A . . 109.5 ?
C2 C21 H21B . . 109.5 ?
H21A C21 H21B . . 109.5 ?
C2 C21 H21C . . 109.5 ?
H21A C21 H21C . . 109.5 ?
H21B C21 H21C . . 109.5 ?
C2 C22 H22A . . 109.5 ?
C2 C22 H22B . . 109.5 ?
H22A C22 H22B . . 109.5 ?
C2 C22 H22C . . 109.5 ?
H22A C22 H22C . . 109.5 ?
H22B C22 H22C . . 109.5 ?
C2 C23 H23A . . 109.5 ?
C2 C23 H23B . . 109.5 ?
H23A C23 H23B . . 109.5 ?
C2 C23 H23C . . 109.5 ?
H23A C23 H23C . . 109.5 ?
H23B C23 H23C . . 109.5 ?
C3 C31 H31A . . 109.5 ?
C3 C31 H31B . . 109.5 ?
H31A C31 H31B . . 109.5 ?
C3 C31 H31C . . 109.5 ?
H31A C31 H31C . . 109.5 ?
H31B C31 H31C . . 109.5 ?
C3 C32 H32A . . 109.5 ?
C3 C32 H32B . . 109.5 ?
H32A C32 H32B . . 109.5 ?
C3 C32 H32C . . 109.5 ?
H32A C32 H32C . . 109.5 ?
H32B C32 H32C . . 109.5 ?
I2 I1 I2 2_665 . 177.495(11) y
I1 I2 I3 . . 112.048(7) y
I4 I3 I2 . . 173.271(9) y

loop_
_geom_bond_atom_site_label_1
_geom_bond_atom_site_label_2
_geom_bond_site_symmetry_2
_geom_bond_distance
_geom_bond_publ_flag
Au1 S1 . 2.2818(6) y
Au1 S1 2_655 2.2818(6) ?
P1 C3 . 1.850(3) ?
P1 C2 . 1.871(3) ?
P1 C1 . 1.880(3) ?
P1 S1 . 2.0441(9) y
C1 C12 . 1.531(4) ?
C1 C11 . 1.540(4) ?
C1 C13 . 1.545(4) ?
C2 C23 . 1.536(4) ?
C2 C21 . 1.536(4) ?
C2 C22 . 1.539(4) ?
C3 C31 . 1.535(4) ?
C3 C32 . 1.540(4) ?
C3 H3 . 1.0000 ?
C11 H11A . 0.9800 ?
C11 H11B . 0.9800 ?
C11 H11C . 0.9800 ?
C12 H12A . 0.9800 ?
C12 H12B . 0.9800 ?
C12 H12C . 0.9800 ?
C13 H13A . 0.9800 ?
C13 H13B . 0.9800 ?
C13 H13C . 0.9800 ?
C21 H21A . 0.9800 ?
C21 H21B . 0.9800 ?
C21 H21C . 0.9800 ?
C22 H22A . 0.9800 ?
C22 H22B . 0.9800 ?
C22 H22C . 0.9800 ?
C23 H23A . 0.9800 ?
C23 H23B . 0.9800 ?
C23 H23C . 0.9800 ?
C31 H31A . 0.9800 ?
C31 H31B . 0.9800 ?
C31 H31C . 0.9800 ?
C32 H32A . 0.9800 ?
C32 H32B . 0.9800 ?
C32 H32C . 0.9800 ?
I1 I2 2_665 2.9204(2) ?
I1 I2 . 2.92041(19) y
I2 I3 . 3.2674(2) y
I3 I4 . 2.7501(3) y

loop_
_geom_hbond_atom_site_label_D
_geom_hbond_atom_site_label_H
_geom_hbond_atom_site_label_A
_geom_hbond_site_symmetry_A
_geom_hbond_distance_DH
_geom_hbond_distance_HA
_geom_hbond_distance_DA
_geom_hbond_angle_DHA
_geom_hbond_publ_flag
C13 H13A Au1 . 0.98 2.70 3.594(3) 151.9 yes
C21 H21C S1 . 0.98 2.64 3.170(3) 113.9 yes
C31 H31B I3 8_755 0.98 3.25 4.102(3) 146.0 yes
C3 H3 I3 7_565 1.00 3.18 4.059(3) 147.7 yes
C21 H21A I3 4_465 0.98 3.28 4.119(3) 144.8 yes
C22 H22C I3 4_465 0.98 3.18 3.962(3) 138.2 yes

loop_
_geom_torsion_atom_site_label_1
_geom_torsion_atom_site_label_2
_geom_torsion_atom_site_label_3
_geom_torsion_atom_site_label_4
_geom_torsion_site_symmetry_1
_geom_torsion_site_symmetry_2
_geom_torsion_site_symmetry_3
_geom_torsion_site_symmetry_4
_geom_torsion
_geom_torsion_publ_flag
C3 P1 S1 Au1 . . . . -58.76(10) y
C2 P1 S1 Au1 . . . . -178.28(9) y
C1 P1 S1 Au1 . . . . 59.64(9) y
C3 P1 C1 C12 . . . . 155.4(2) ?
C2 P1 C1 C12 . . . . -78.3(2) ?
S1 P1 C1 C12 . . . . 37.3(2) ?
C3 P1 C1 C11 . . . . -82.7(2) ?
C2 P1 C1 C11 . . . . 43.6(2) ?
S1 P1 C1 C11 . . . . 159.21(16) ?
C3 P1 C1 C13 . . . . 37.5(2) ?
C2 P1 C1 C13 . . . . 163.85(18) ?
S1 P1 C1 C13 . . . . -80.53(18) ?
C3 P1 C2 C23 . . . . 169.55(19) ?
C1 P1 C2 C23 . . . . 45.8(2) ?
S1 P1 C2 C23 . . . . -74.7(2) ?
C3 P1 C2 C21 . . . . -72.5(2) ?
C1 P1 C2 C21 . . . . 163.74(19) ?
S1 P1 C2 C21 . . . . 43.3(2) ?
C3 P1 C2 C22 . . . . 47.4(2) ?
C1 P1 C2 C22 . . . . -76.4(2) ?
S1 P1 C2 C22 . . . . 163.14(19) ?
C2 P1 C3 C31 . . . . 56.4(2) ?
C1 P1 C3 C31 . . . . -176.9(2) ?
S1 P1 C3 C31 . . . . -56.5(2) ?
C2 P1 C3 C32 . . . . -73.3(2) ?
C1 P1 C3 C32 . . . . 53.4(2) ?
S1 P1 C3 C32 . . . . 173.81(19) ?
